data_7014917
loop_
_publ_author_name
'Franz, Daniel'
'Bolte, Michael'
'Lerner, Hans-Wolfram'
'Wagner, Matthias'

_publ_section_title
;
 Ditopic hydridoborates and hydridoboranes: bridging ligands in
 coordination polymers and versatile hydroboration reagents
;
_journal_issue 11
_journal_name_full 'Dalton Transactions'
_journal_page_first 2433
_journal_paper_doi 10.1039/c0dt01271h
_journal_volume 40
_journal_year 2011
_chemical_formula_moiety 'C30 H52 B2 O4'
_chemical_formula_sum 'C30 H52 B2 O4'
_chemical_formula_weight 498.34
_chemical_name_systematic
;
?
;
_space_group_IT_number 2
_symmetry_cell_setting triclinic
_symmetry_space_group_name_Hall '-P 1'
_symmetry_space_group_name_H-M 'P -1'
_atom_sites_solution_hydrogens geom
_atom_sites_solution_primary direct
_atom_sites_solution_secondary difmap
_audit_creation_method SHELXL-97
_cell_angle_alpha 76.715(8)
_cell_angle_beta 86.255(9)
_cell_angle_gamma 73.941(8)
_cell_formula_units_Z 1
_cell_length_a 7.6693(9)
_cell_length_b 9.4074(10)
_cell_length_c 11.9721(13)
_cell_measurement_reflns_used 10863
_cell_measurement_temperature 293(2)
_cell_measurement_theta_max 25.9
_cell_measurement_theta_min 3.3
_cell_volume 807.84(16)
_computing_cell_refinement 'X-Area (Stoe & Cie, 2001)'
_computing_data_collection 'X-Area (Stoe & Cie, 2001)'
_computing_data_reduction 'X-Area (Stoe & Cie, 2001)'
_computing_molecular_graphics 'XP in SHELXTL-Plus (Sheldrick, 1991)'
_computing_publication_material SHELXL97
_computing_structure_refinement 'SHELXL97 (Sheldrick, 2008) '
_computing_structure_solution 'SHELXS97 (Sheldrick, 2008) '
_diffrn_ambient_temperature 293(2)
_diffrn_measured_fraction_theta_full 0.997
_diffrn_measured_fraction_theta_max 0.997
_diffrn_measurement_device_type 'STOE IPDS II two-circle-diffractometer'
_diffrn_measurement_method \w
_diffrn_radiation_monochromator graphite
_diffrn_radiation_source 'fine-focus sealed tube'
_diffrn_radiation_type MoK\a
_diffrn_radiation_wavelength 0.71073
_diffrn_reflns_av_R_equivalents 0.0754
_diffrn_reflns_av_sigmaI/netI 0.0451
_diffrn_reflns_limit_h_max 9
_diffrn_reflns_limit_h_min -9
_diffrn_reflns_limit_k_max 11
_diffrn_reflns_limit_k_min -11
_diffrn_reflns_limit_l_max 12
_diffrn_reflns_limit_l_min -14
_diffrn_reflns_number 13355
_diffrn_reflns_theta_full 25.00
_diffrn_reflns_theta_max 25.03
_diffrn_reflns_theta_min 3.27
_diffrn_standards_number 0
_exptl_absorpt_coefficient_mu 0.064
_exptl_absorpt_correction_type none
_exptl_crystal_colour colourless
_exptl_crystal_density_diffrn 1.024
_exptl_crystal_density_method 'not measured'
_exptl_crystal_description block
_exptl_crystal_F_000 274
_exptl_crystal_size_max 0.51
_exptl_crystal_size_mid 0.48
_exptl_crystal_size_min 0.39
_refine_diff_density_max 0.368
_refine_diff_density_min -0.284
_refine_diff_density_rms 0.041
_refine_ls_extinction_coef 0.12(3)
_refine_ls_extinction_expression Fc^*^=kFc[1+0.001xFc^2^\l^3^/sin(2\q)]^-1/4^
_refine_ls_extinction_method SHELXL
_refine_ls_goodness_of_fit_ref 1.112
_refine_ls_hydrogen_treatment constr
_refine_ls_matrix_type full
_refine_ls_number_parameters 163
_refine_ls_number_reflns 2851
_refine_ls_number_restraints 0
_refine_ls_restrained_S_all 1.112
_refine_ls_R_factor_all 0.1003
_refine_ls_R_factor_gt 0.0841
_refine_ls_shift/su_max 0.001
_refine_ls_shift/su_mean 0.000
_refine_ls_structure_factor_coef Fsqd
_refine_ls_weighting_details 'calc w=1/[\s^2^(Fo^2^)+(0.1331P)^2^+0.2348P] where P=(Fo^2^+2Fc^2^)/3'
_refine_ls_weighting_scheme calc
_refine_ls_wR_factor_gt 0.2535
_refine_ls_wR_factor_ref 0.2677
_reflns_number_gt 2141
_reflns_number_total 2851
_reflns_threshold_expression I>2\s(I)
_cod_data_source_file C0DT01271H.TXT
_cod_data_source_block wa956
_cod_depositor_comments
;
The following automatic conversions were performed:
'_symmetry_cell_setting' value 'Triclinic' changed to 'triclinic'
according to '/home/saulius/struct/CIF-dictionaries/cif_core.dic'
dictionary named 'cif_core.dic' version 2.4.1 from 2010-06-29.

Automatic conversion script
Id: cif_fix_enum 1555 2011-01-17 13:19:09Z saulius 
;
_cod_database_code 7014917

loop_
_symmetry_equiv_pos_as_xyz
'x, y, z'
'-x, -y, -z'

loop_
_atom_site_label
_atom_site_type_symbol
_atom_site_fract_x
_atom_site_fract_y
_atom_site_fract_z
_atom_site_U_iso_or_equiv
_atom_site_adp_type
_atom_site_occupancy
_atom_site_symmetry_multiplicity
_atom_site_calc_flag
_atom_site_refinement_flags
_atom_site_disorder_assembly
_atom_site_disorder_group
C1 C 0.9548(3) 0.6519(3) 0.4352(2) 0.0632(7) Uani 1 1 d . . .
B1 B 0.8946(4) 0.8245(3) 0.3738(3) 0.0647(8) Uani 1 1 d . . .
O1 O 0.7853(3) 0.92796(19) 0.42885(16) 0.0784(7) Uani 1 1 d . . .
O2 O 0.9389(3) 0.8874(2) 0.26657(17) 0.0833(7) Uani 1 1 d . . .
C2 C 0.8722(4) 0.6085(3) 0.5398(2) 0.0688(8) Uani 1 1 d . . .
H2 H 0.7846 0.6829 0.5671 0.083 Uiso 1 1 calc R . .
C3 C 0.9120(4) 0.4619(3) 0.6058(2) 0.0692(8) Uani 1 1 d . . .
C4 C 0.8084(5) 0.4288(4) 0.7152(3) 0.0921(11) Uani 1 1 d . . .
H4A H 0.8886 0.3508 0.7710 0.111 Uiso 1 1 calc R . .
H4B H 0.7700 0.5196 0.7458 0.111 Uiso 1 1 calc R . .
C5 C 0.6463(6) 0.3777(5) 0.7002(4) 0.1187(15) Uani 1 1 d . A .
H5A H 0.6836 0.2810 0.6777 0.142 Uiso 1 1 calc R . .
H5B H 0.5690 0.4509 0.6404 0.142 Uiso 1 1 calc R . .
C6 C 0.5403(9) 0.3615(9) 0.8160(6) 0.186(3) Uani 1 1 d . . .
H6A H 0.6065 0.3905 0.8695 0.223 Uiso 0.308(13) 1 calc PR A 1
H6B H 0.4249 0.4382 0.8027 0.223 Uiso 0.308(13) 1 calc PR A 1
H6C H 0.6161 0.2821 0.8731 0.223 Uiso 0.692(13) 1 calc PR A 2
H6D H 0.5170 0.4556 0.8418 0.223 Uiso 0.692(13) 1 calc PR A 2
C7 C 0.508(3) 0.252(2) 0.8635(16) 0.135(7) Uiso 0.308(13) 1 d P A 1
H7A H 0.6160 0.1926 0.9078 0.162 Uiso 0.308(13) 1 calc PR A 1
H7B H 0.4995 0.1983 0.8049 0.162 Uiso 0.308(13) 1 calc PR A 1
C7' C 0.3777(13) 0.3282(11) 0.8098(7) 0.147(4) Uiso 0.692(13) 1 d P A 2
H7'1 H 0.4029 0.2368 0.7803 0.176 Uiso 0.692(13) 1 calc PR A 2
H7'2 H 0.3032 0.4095 0.7532 0.176 Uiso 0.692(13) 1 calc PR A 2
C8 C 0.3377(19) 0.2386(16) 0.9495(12) 0.093(4) Uiso 0.308(13) 1 d P A 1
H8A H 0.2453 0.2183 0.9086 0.112 Uiso 0.308(13) 1 calc PR A 1
H8B H 0.3782 0.1525 1.0131 0.112 Uiso 0.308(13) 1 calc PR A 1
C8' C 0.255(3) 0.303(2) 0.9271(14) 0.231(7) Uiso 0.692(13) 1 d P A 2
H8C H 0.1298 0.3245 0.9037 0.277 Uiso 0.692(13) 1 calc PR A 2
H8D H 0.2932 0.1965 0.9645 0.277 Uiso 0.692(13) 1 calc PR A 2
C9 C 0.2566(14) 0.3719(13) 0.9949(8) 0.249(5) Uani 1 1 d . . .
H9A H 0.2759 0.4598 0.9420 0.373 Uiso 0.308(13) 1 calc PR A 1
H9B H 0.3114 0.3611 1.0672 0.373 Uiso 0.308(13) 1 calc PR A 1
H9C H 0.1287 0.3832 1.0054 0.373 Uiso 0.308(13) 1 calc PR A 1
H9D H 0.3156 0.4501 0.9636 0.373 Uiso 0.692(13) 1 calc PR A 2
H9E H 0.3214 0.3059 1.0614 0.373 Uiso 0.692(13) 1 calc PR A 2
H9F H 0.1344 0.4170 1.0160 0.373 Uiso 0.692(13) 1 calc PR A 2
C10 C 0.7299(4) 1.0720(3) 0.3463(3) 0.0743(8) Uani 1 1 d . . .
C11 C 0.8793(4) 1.0529(3) 0.2532(3) 0.0784(8) Uani 1 1 d . . .
C12 C 0.5420(4) 1.0854(4) 0.3064(4) 0.1016(11) Uani 1 1 d . . .
H12A H 0.4576 1.0972 0.3687 0.152 Uiso 1 1 calc R . .
H12B H 0.5422 0.9955 0.2814 0.152 Uiso 1 1 calc R . .
H12C H 0.5067 1.1720 0.2439 0.152 Uiso 1 1 calc R . .
C13 C 0.7207(6) 1.1980(4) 0.4083(3) 0.1090(13) Uani 1 1 d . . .
H13A H 0.8403 1.1911 0.4325 0.163 Uiso 1 1 calc R . .
H13B H 0.6431 1.1878 0.4742 0.163 Uiso 1 1 calc R . .
H13C H 0.6731 1.2946 0.3574 0.163 Uiso 1 1 calc R . .
C14 C 0.8153(6) 1.1222(4) 0.1304(3) 0.1094(13) Uani 1 1 d . . .
H14A H 0.9166 1.1049 0.0791 0.164 Uiso 1 1 calc R . .
H14B H 0.7625 1.2294 0.1217 0.164 Uiso 1 1 calc R . .
H14C H 0.7262 1.0763 0.1128 0.164 Uiso 1 1 calc R . .
C15 C 1.0451(5) 1.1017(5) 0.2760(4) 0.1142(13) Uani 1 1 d . . .
H15A H 1.1321 1.0868 0.2155 0.171 Uiso 1 1 calc R . .
H15B H 1.0986 1.0421 0.3480 0.171 Uiso 1 1 calc R . .
H15C H 1.0089 1.2070 0.2789 0.171 Uiso 1 1 calc R . .

loop_
_atom_site_aniso_label
_atom_site_aniso_U_11
_atom_site_aniso_U_22
_atom_site_aniso_U_33
_atom_site_aniso_U_23
_atom_site_aniso_U_13
_atom_site_aniso_U_12
C1 0.0631(14) 0.0501(13) 0.0705(15) -0.0144(11) 0.0031(12) -0.0055(11)
B1 0.0607(16) 0.0565(16) 0.0709(18) -0.0121(13) -0.0006(13) -0.0073(12)
O1 0.0894(13) 0.0504(10) 0.0793(12) -0.0075(8) 0.0058(10) 0.0003(9)
O2 0.0904(14) 0.0597(11) 0.0813(13) -0.0040(9) 0.0122(10) -0.0025(9)
C2 0.0703(16) 0.0529(14) 0.0743(16) -0.0176(12) 0.0097(13) -0.0016(11)
C3 0.0718(16) 0.0563(15) 0.0719(16) -0.0153(12) 0.0102(13) -0.0061(12)
C4 0.109(2) 0.0686(18) 0.0776(19) -0.0119(14) 0.0310(17) -0.0002(16)
C5 0.102(3) 0.099(3) 0.126(3) 0.001(2) 0.044(2) -0.011(2)
C6 0.165(5) 0.189(6) 0.201(6) -0.020(5) 0.077(5) -0.078(5)
C9 0.295(11) 0.288(12) 0.212(8) -0.089(8) 0.080(8) -0.147(10)
C10 0.0814(18) 0.0490(14) 0.0822(18) -0.0079(12) -0.0089(14) -0.0043(12)
C11 0.0816(18) 0.0564(15) 0.0853(19) -0.0016(13) -0.0065(15) -0.0092(13)
C12 0.075(2) 0.092(2) 0.126(3) -0.023(2) -0.0096(19) -0.0017(17)
C13 0.146(3) 0.0601(18) 0.112(3) -0.0213(17) -0.016(2) -0.0079(19)
C14 0.131(3) 0.088(2) 0.085(2) 0.0063(18) -0.012(2) -0.009(2)
C15 0.100(3) 0.104(3) 0.135(3) 0.002(2) -0.008(2) -0.044(2)

loop_
_atom_type_symbol
_atom_type_description
_atom_type_scat_dispersion_real
_atom_type_scat_dispersion_imag
_atom_type_scat_source
C C 0.0033 0.0016 'International Tables Vol C Tables 4.2.6.8 and 6.1.1.4'
H H 0.0000 0.0000 'International Tables Vol C Tables 4.2.6.8 and 6.1.1.4'
B B 0.0013 0.0007 'International Tables Vol C Tables 4.2.6.8 and 6.1.1.4'
O O 0.0106 0.0060 'International Tables Vol C Tables 4.2.6.8 and 6.1.1.4'

loop_
_geom_angle_atom_site_label_1
_geom_angle_atom_site_label_2
_geom_angle_atom_site_label_3
_geom_angle
_geom_angle_site_symmetry_1
_geom_angle_site_symmetry_3
_geom_angle_publ_flag
C2 C1 C3 117.5(2) . 2_766 ?
C2 C1 B1 117.0(2) . . ?
C3 C1 B1 125.4(2) 2_766 . ?
O2 B1 O1 112.8(2) . . ?
O2 B1 C1 126.8(2) . . ?
O1 B1 C1 120.4(2) . . ?
B1 O1 C10 108.1(2) . . ?
B1 O2 C11 107.5(2) . . ?
C3 C2 C1 124.3(2) . . ?
C3 C2 H2 117.8 . . ?
C1 C2 H2 117.8 . . ?
C2 C3 C1 118.1(2) . 2_766 ?
C2 C3 C4 119.1(2) . . ?
C1 C3 C4 122.7(2) 2_766 . ?
C5 C4 C3 113.4(3) . . ?
C5 C4 H4A 108.9 . . ?
C3 C4 H4A 108.9 . . ?
C5 C4 H4B 108.9 . . ?
C3 C4 H4B 108.9 . . ?
H4A C4 H4B 107.7 . . ?
C4 C5 C6 108.7(4) . . ?
C4 C5 H5A 109.9 . . ?
C6 C5 H5A 109.9 . . ?
C4 C5 H5B 109.9 . . ?
C6 C5 H5B 109.9 . . ?
H5A C5 H5B 108.3 . . ?
C7 C6 C7' 55.2(10) . . ?
C7 C6 C5 123.7(11) . . ?
C7' C6 C5 114.0(7) . . ?
C7 C6 H6A 106.4 . . ?
C7' C6 H6A 139.1 . . ?
C5 C6 H6A 106.4 . . ?
C7 C6 H6B 106.4 . . ?
C7' C6 H6B 56.7 . . ?
C5 C6 H6B 106.4 . . ?
H6A C6 H6B 106.5 . . ?
C7 C6 H6C 53.8 . . ?
C7' C6 H6C 108.7 . . ?
C5 C6 H6C 108.7 . . ?
H6A C6 H6C 61.6 . . ?
H6B C6 H6C 144.8 . . ?
C7 C6 H6D 127.4 . . ?
C7' C6 H6D 108.7 . . ?
C5 C6 H6D 108.7 . . ?
H6A C6 H6D 49.5 . . ?
H6B C6 H6D 58.1 . . ?
H6C C6 H6D 107.6 . . ?
C6 C7 C8 126.1(15) . . ?
C6 C7 H7A 105.8 . . ?
C8 C7 H7A 105.8 . . ?
C6 C7 H7B 105.8 . . ?
C8 C7 H7B 105.8 . . ?
H7A C7 H7B 106.2 . . ?
C6 C7' C8' 119.0(8) . . ?
C6 C7' H7'1 107.6 . . ?
C8' C7' H7'1 107.6 . . ?
C6 C7' H7'2 107.6 . . ?
C8' C7' H7'2 107.6 . . ?
H7'1 C7' H7'2 107.0 . . ?
C9 C8 C7 114.5(11) . . ?
C9 C8 H8A 108.6 . . ?
C7 C8 H8A 108.6 . . ?
C9 C8 H8B 108.6 . . ?
C7 C8 H8B 108.6 . . ?
H8A C8 H8B 107.6 . . ?
C9 C8' C7' 119.0(14) . . ?
C9 C8' H8C 107.6 . . ?
C7' C8' H8C 107.6 . . ?
C9 C8' H8D 107.6 . . ?
C7' C8' H8D 107.6 . . ?
H8C C8' H8D 107.0 . . ?
C8 C9 H9A 109.5 . . ?
C8' C9 H9B 140.4 . . ?
C8 C9 H9B 109.5 . . ?
H9A C9 H9B 109.5 . . ?
C8 C9 H9C 109.5 . . ?
H9A C9 H9C 109.5 . . ?
H9B C9 H9C 109.5 . . ?
C8' C9 H9D 109.5 . . ?
C8' C9 H9E 109.5 . . ?
H9D C9 H9E 109.5 . . ?
C8' C9 H9F 109.5 . . ?
H9D C9 H9F 109.5 . . ?
H9E C9 H9F 109.5 . . ?
O1 C10 C12 106.7(3) . . ?
O1 C10 C13 107.9(2) . . ?
C12 C10 C13 109.2(3) . . ?
O1 C10 C11 102.1(2) . . ?
C12 C10 C11 114.6(3) . . ?
C13 C10 C11 115.5(3) . . ?
O2 C11 C14 107.7(3) . . ?
O2 C11 C15 106.6(3) . . ?
C14 C11 C15 110.3(3) . . ?
O2 C11 C10 102.2(2) . . ?
C14 C11 C10 115.4(3) . . ?
C15 C11 C10 113.8(3) . . ?
C10 C12 H12A 109.5 . . ?
C10 C12 H12B 109.5 . . ?
H12A C12 H12B 109.5 . . ?
C10 C12 H12C 109.5 . . ?
H12A C12 H12C 109.5 . . ?
H12B C12 H12C 109.5 . . ?
C10 C13 H13A 109.5 . . ?
C10 C13 H13B 109.5 . . ?
H13A C13 H13B 109.5 . . ?
C10 C13 H13C 109.5 . . ?
H13A C13 H13C 109.5 . . ?
H13B C13 H13C 109.5 . . ?
C11 C14 H14A 109.5 . . ?
C11 C14 H14B 109.5 . . ?
H14A C14 H14B 109.5 . . ?
C11 C14 H14C 109.5 . . ?
H14A C14 H14C 109.5 . . ?
H14B C14 H14C 109.5 . . ?
C11 C15 H15A 109.5 . . ?
C11 C15 H15B 109.5 . . ?
H15A C15 H15B 109.5 . . ?
C11 C15 H15C 109.5 . . ?
H15A C15 H15C 109.5 . . ?
H15B C15 H15C 109.5 . . ?

loop_
_geom_bond_atom_site_label_1
_geom_bond_atom_site_label_2
_geom_bond_distance
_geom_bond_site_symmetry_2
_geom_bond_publ_flag
C1 C2 1.393(4) . ?
C1 C3 1.415(3) 2_766 ?
C1 B1 1.571(4) . ?
B1 O2 1.349(4) . ?
B1 O1 1.362(3) . ?
O1 C10 1.455(3) . ?
O2 C11 1.469(3) . ?
C2 C3 1.385(4) . ?
C2 H2 0.9300 . ?
C3 C1 1.415(3) 2_766 ?
C3 C4 1.502(4) . ?
C4 C5 1.486(6) . ?
C4 H4A 0.9700 . ?
C4 H4B 0.9700 . ?
C5 C6 1.560(6) . ?
C5 H5A 0.9700 . ?
C5 H5B 0.9700 . ?
C6 C7 1.139(18) . ?
C6 C7' 1.377(10) . ?
C6 H6A 0.9700 . ?
C6 H6B 0.9700 . ?
C6 H6C 0.9700 . ?
C6 H6D 0.9700 . ?
C7 C8 1.63(2) . ?
C7 H7A 0.9700 . ?
C7 H7B 0.9700 . ?
C7' C8' 1.647(16) . ?
C7' H7'1 0.9700 . ?
C7' H7'2 0.9700 . ?
C8 C9 1.446(17) . ?
C8 H8A 0.9700 . ?
C8 H8B 0.9700 . ?
C8' C9 1.151(15) . ?
C8' H8C 0.9700 . ?
C8' H8D 0.9700 . ?
C9 H9A 0.9600 . ?
C9 H9B 0.9600 . ?
C9 H9C 0.9600 . ?
C9 H9D 0.9600 . ?
C9 H9E 0.9600 . ?
C9 H9F 0.9600 . ?
C10 C12 1.510(4) . ?
C10 C13 1.521(4) . ?
C10 C11 1.549(4) . ?
C11 C14 1.519(4) . ?
C11 C15 1.526(5) . ?
C12 H12A 0.9600 . ?
C12 H12B 0.9600 . ?
C12 H12C 0.9600 . ?
C13 H13A 0.9600 . ?
C13 H13B 0.9600 . ?
C13 H13C 0.9600 . ?
C14 H14A 0.9600 . ?
C14 H14B 0.9600 . ?
C14 H14C 0.9600 . ?
C15 H15A 0.9600 . ?
C15 H15B 0.9600 . ?
C15 H15C 0.9600 . ?

loop_
_geom_torsion_atom_site_label_1
_geom_torsion_atom_site_label_2
_geom_torsion_atom_site_label_3
_geom_torsion_atom_site_label_4
_geom_torsion
_geom_torsion_site_symmetry_1
_geom_torsion_site_symmetry_2
_geom_torsion_site_symmetry_3
_geom_torsion_site_symmetry_4
_geom_torsion_publ_flag
C2 C1 B1 O2 -170.9(3) . . . . ?
C3 C1 B1 O2 10.3(5) 2_766 . . . ?
C2 C1 B1 O1 8.7(4) . . . . ?
C3 C1 B1 O1 -170.1(3) 2_766 . . . ?
O2 B1 O1 C10 8.3(3) . . . . ?
C1 B1 O1 C10 -171.3(2) . . . . ?
O1 B1 O2 C11 10.1(3) . . . . ?
C1 B1 O2 C11 -170.3(3) . . . . ?
C3 C1 C2 C3 0.0(5) 2_766 . . . ?
B1 C1 C2 C3 -178.8(3) . . . . ?
C1 C2 C3 C1 0.0(5) . . . 2_766 ?
C1 C2 C3 C4 -177.9(3) . . . . ?
C2 C3 C4 C5 92.8(4) . . . . ?
C1 C3 C4 C5 -85.0(4) 2_766 . . . ?
C3 C4 C5 C6 -174.8(4) . . . . ?
C4 C5 C6 C7 -122.7(14) . . . . ?
C4 C5 C6 C7' 174.3(6) . . . . ?
C7' C6 C7 C8 -55.2(16) . . . . ?
C5 C6 C7 C8 -152.8(12) . . . . ?
C7 C6 C7' C8' 62.7(15) . . . . ?
C5 C6 C7' C8' 178.2(9) . . . . ?
C6 C7 C8 C9 -20(2) . . . . ?
C6 C7' C8' C9 33(2) . . . . ?
C7' C8' C9 C8 -87(2) . . . . ?
C7 C8 C9 C8' 96(2) . . . . ?
B1 O1 C10 C12 98.9(3) . . . . ?
B1 O1 C10 C13 -143.8(3) . . . . ?
B1 O1 C10 C11 -21.6(3) . . . . ?
B1 O2 C11 C14 -144.6(3) . . . . ?
B1 O2 C11 C15 97.0(3) . . . . ?
B1 O2 C11 C10 -22.6(3) . . . . ?
O1 C10 C11 O2 26.2(3) . . . . ?
C12 C10 C11 O2 -88.6(3) . . . . ?
C13 C10 C11 O2 143.1(3) . . . . ?
O1 C10 C11 C14 142.8(3) . . . . ?
C12 C10 C11 C14 28.0(4) . . . . ?
C13 C10 C11 C14 -100.3(3) . . . . ?
O1 C10 C11 C15 -88.2(3) . . . . ?
C12 C10 C11 C15 156.9(3) . . . . ?
C13 C10 C11 C15 28.6(4) . . . . ?
